data_2100417
loop_
_publ_author_name
'Jurchescu, Oana D.'
'Meetsma, Auke'
'Palstra, Thomas T.M.'

_publ_section_title
;
 Low-temperature structure of rubrene single crystals grown by vapor
 transport
;
_journal_coeditor_code BK5027
_journal_issue 2
_journal_name_full 'Acta Crystallographica Section B'
_journal_page_first 330
_journal_page_last 334
_journal_paper_doi 10.1107/S0108768106003053
_journal_volume 62
_journal_year 2006
_chemical_formula_moiety 'C42 H28'
_chemical_formula_sum 'C42 H28'
_chemical_formula_weight 532.68
_chemical_name_systematic ' ?'
_space_group_IT_number 64
_symmetry_cell_setting orthorhombic
_symmetry_space_group_name_Hall '-C 2ac 2'
_symmetry_space_group_name_H-M 'C m c a'
_atom_sites_solution_hydrogens difmap
_atom_sites_solution_primary direct
_atom_sites_solution_secondary direct
_cell_angle_alpha 90
_cell_angle_beta 90
_cell_angle_gamma 90
_cell_formula_units_Z 4
_cell_length_a 26.860(10)
_cell_length_b 7.193(3)
_cell_length_c 14.433(5)
_cell_measurement_reflns_used 1924
_cell_measurement_temperature 293.0(10)
_cell_measurement_theta_max 23.37
_cell_measurement_theta_min 2.82
_cell_volume 2788.5(18)
_computing_cell_refinement 'SAINT, Bruker Version 6.02A, 2000'
_computing_data_collection 'SMART, Bruker Version 5.624, 2001'
_computing_data_reduction 'XPREP, Bruker Version 5.1/NT, 2000'
_computing_molecular_graphics
;
 PLUTO (Meetsma, 2004)
 PLATON (Spek, 2003)
;
_computing_publication_material 'PLATON (Spek, 2003)'
_computing_structure_refinement 'SHELXL-97 (Sheldrick, 1997)'
_computing_structure_solution
;
 SHELXS-97 (Sheldrick, 1997)
;
_diffrn_ambient_temperature 293.0(10)
_diffrn_detector_area_resol_mean '4096x4096 / 62x62 (binned 512)'
_diffrn_measured_fraction_theta_full 0.998
_diffrn_measured_fraction_theta_max 0.998
_diffrn_measurement_device_type
;
  Bruker Smart Apex; CCD area detector
;
_diffrn_measurement_method 'phi and omega scans'
_diffrn_radiation_monochromator 'parallel mounted graphite'
_diffrn_radiation_source 'fine focus sealed Siemens Mo tube '
_diffrn_radiation_type MoK\a
_diffrn_radiation_wavelength 0.71073
_diffrn_reflns_av_R_equivalents 0.0614
_diffrn_reflns_av_sigmaI/netI 0.0395
_diffrn_reflns_limit_h_max 33
_diffrn_reflns_limit_h_min -33
_diffrn_reflns_limit_k_max 8
_diffrn_reflns_limit_k_min -8
_diffrn_reflns_limit_l_max 18
_diffrn_reflns_limit_l_min -18
_diffrn_reflns_number 10259
_diffrn_reflns_reduction_process
;
 Intensity data were corrected for Lorentz and polarization
  effects, decay and absorption and reduced to F~o~^2^
  using SAINT (Bruker, 2000) and SADABS (Sheldrick, 2001)
;
_diffrn_reflns_theta_full 25.00
_diffrn_reflns_theta_max 26.36
_diffrn_reflns_theta_min 3.03
_diffrn_standards_decay_% 0
_diffrn_standards_number 0
_exptl_absorpt_coefficient_mu 0.072
_exptl_absorpt_correction_T_max 0.9978
_exptl_absorpt_correction_T_min 0.9491
_exptl_absorpt_correction_type multi-scan
_exptl_absorpt_process_details '(SADABS, Sheldrick, Bruker, 2000))'
_exptl_crystal_colour orange
_exptl_crystal_density_diffrn 1.269
_exptl_crystal_density_method 'not measured'
_exptl_crystal_description platelet
_exptl_crystal_F_000 1120
_exptl_crystal_size_max 0.51
_exptl_crystal_size_mid 0.45
_exptl_crystal_size_min 0.03
_refine_diff_density_max 0.147
_refine_diff_density_min -0.169
_refine_ls_extinction_method none
_refine_ls_goodness_of_fit_ref 1.026
_refine_ls_hydrogen_treatment refall
_refine_ls_matrix_type full
_refine_ls_number_parameters 124
_refine_ls_number_reflns 1451
_refine_ls_number_restraints 0
_refine_ls_restrained_S_all 1.026
_refine_ls_R_factor_all 0.0758
_refine_ls_R_factor_gt 0.0440
_refine_ls_shift/su_max 0.000
_refine_ls_shift/su_mean 0.000
_refine_ls_structure_factor_coef Fsqd
_refine_ls_weighting_details
;calc w=1/[\s^2^(Fo^2^)+(0.0700P)^2^+0.0P]
 where P=(Fo^2^+2Fc^2^)/3
;
_refine_ls_weighting_scheme calc
_refine_ls_wR_factor_gt 0.1091
_refine_ls_wR_factor_ref 0.1227
_reflns_number_gt 938
_reflns_number_total 1451
_reflns_threshold_expression I>2\s(I)
_cod_data_source_file bk5027.cif
_cod_data_source_block 293K
_cod_depositor_comments
;
The following automatic conversions were performed:
'_symmetry_cell_setting' value 'Orthorhombic' changed to 'orthorhombic'
according to '/home/saulius/struct/CIF-dictionaries/cif_core.dic'
dictionary named 'cif_core.dic' version 2.4.1 from
2010-06-29.

'_exptl_absorpt_correction_type' value 'Multi-Scan' changed
to 'multi-scan' according to
'/home/saulius/struct/CIF-dictionaries/cif_core.dic' dictionary named
'cif_core.dic' version 2.4.1 from 2010-06-29.

Automatic conversion script
Id: cif_fix_enum 1527 2010-12-29 10:47:43Z saulius 

The following automatic conversions were performed:

'_symmetry_cell_setting' value 'Orthorhombic' changed to
'orthorhombic' according to
/home/saulius/struct/CIF-dictionaries/cif_core.dic dictionary named
'cif_core.dic' version 2.4.1 from
2010-06-29.

'_exptl_absorpt_correction_type' value 'Multi-Scan'
changed to 'multi-scan' according to
/home/saulius/struct/CIF-dictionaries/cif_core.dic dictionary named
'cif_core.dic' version 2.4.1 from 2010-06-29.

Automatic conversion script
Id: cif_fix_values 1715 2011-07-08 13:25:40Z adriana 
;
_cod_original_sg_symbol_Hall '-C 2bc 2'
_cod_database_code 2100417

loop_
_symmetry_equiv_pos_site_id
_symmetry_equiv_pos_as_xyz
1 x,y,z
2 -x,1/2-y,1/2+z
3 x,-y,-z
4 -x,1/2+y,1/2-z
5 -x,-y,-z
6 x,1/2+y,1/2-z
7 -x,y,z
8 x,1/2-y,1/2+z
9 1/2+x,1/2+y,z
10 1/2-x,-y,1/2+z
11 1/2+x,1/2-y,-z
12 1/2-x,y,1/2-z
13 1/2-x,1/2-y,-z
14 1/2+x,y,1/2-z
15 1/2-x,1/2+y,z
16 1/2+x,-y,1/2+z

loop_
_atom_site_aniso_label
_atom_site_aniso_U_11
_atom_site_aniso_U_22
_atom_site_aniso_U_33
_atom_site_aniso_U_12
_atom_site_aniso_U_13
_atom_site_aniso_U_23
C1 0.0352(12) 0.0333(12) 0.0296(11) 0.0000 0.0000 -0.0037(9)
C2 0.0370(9) 0.0335(8) 0.0301(8) 0.0014(7) 0.0015(6) -0.0007(6)
C3 0.0428(9) 0.0339(8) 0.0255(8) 0.0042(7) -0.0001(6) -0.0018(6)
C4 0.0467(11) 0.0419(9) 0.0386(9) 0.0070(8) 0.0032(8) 0.0046(8)
C5 0.0620(12) 0.0373(10) 0.0432(10) 0.0084(8) 0.0022(8) 0.0094(8)
C6 0.0369(9) 0.0400(9) 0.0337(8) 0.0032(7) 0.0004(7) 0.0054(7)
C7 0.0420(10) 0.0451(10) 0.0531(11) 0.0040(9) 0.0070(8) 0.0034(9)
C8 0.0397(11) 0.0683(14) 0.0789(15) 0.0072(10) 0.0104(10) 0.0130(11)
C9 0.0391(12) 0.0929(17) 0.0763(16) -0.0026(12) -0.0072(11) 0.0209(14)
C10 0.0589(14) 0.0874(16) 0.0515(12) -0.0082(12) -0.0154(10) 0.0006(11)
C11 0.0484(11) 0.0611(12) 0.0403(9) 0.0032(9) -0.0019(8) -0.0030(9)

loop_
_atom_site_type_symbol
_atom_site_label
_atom_site_fract_x
_atom_site_fract_y
_atom_site_fract_z
_atom_site_U_iso_or_equiv
_atom_site_thermal_displace_type
_atom_site_occupancy
C C1 0.02705(7) 0.00000 0.00000 0.0327(7) Uani 1.000
C C2 0.05294(5) -0.1429(2) 0.04897(10) 0.0335(5) Uani 1.000
C C3 0.02658(5) -0.2928(2) 0.08756(10) 0.0341(5) Uani 1.000
C C4 0.05147(7) -0.4433(2) 0.13347(11) 0.0424(6) Uani 1.000
C C5 0.02589(7) -0.5831(2) 0.17451(12) 0.0475(6) Uani 1.000
C C6 0.10704(6) -0.1325(2) 0.07249(11) 0.0369(5) Uani 1.000
C C7 0.14252(6) -0.2440(2) 0.03033(13) 0.0467(6) Uani 1.000
C C8 0.19095(7) -0.2455(3) 0.06085(16) 0.0623(8) Uani 1.000
C C9 0.20534(8) -0.1351(3) 0.13354(16) 0.0694(9) Uani 1.000
C C10 0.17085(8) -0.0241(3) 0.17627(15) 0.0659(8) Uani 1.000
C C11 0.12213(7) -0.0226(3) 0.14638(12) 0.0499(6) Uani 1.000
H H4 0.0875(6) -0.441(2) 0.1339(10) 0.036(4) Uiso 1.000
H H5 0.0444(5) -0.680(2) 0.2050(12) 0.055(5) Uiso 1.000
H H7 0.1318(6) -0.324(2) -0.0213(12) 0.053(5) Uiso 1.000
H H8 0.2165(7) -0.321(3) 0.0286(14) 0.085(7) Uiso 1.000
H H9 0.2409(8) -0.133(2) 0.1504(12) 0.072(6) Uiso 1.000
H H10 0.1794(8) 0.060(3) 0.2267(16) 0.091(7) Uiso 1.000
H H11 0.0955(6) 0.055(2) 0.1763(12) 0.054(5) Uiso 1.000

loop_
_atom_type_symbol
_atom_type_description
_atom_type_scat_dispersion_real
_atom_type_scat_dispersion_imag
_atom_type_scat_source
H H 0.0000 0.0000 'International Tables Vol C Tables 4.2.6.8 and 6.1.1.4'
C C 0.0033 0.0016 'International Tables Vol C Tables 4.2.6.8 and 6.1.1.4'

loop_
_geom_angle_atom_site_label_1
_geom_angle_atom_site_label_2
_geom_angle_atom_site_label_3
_geom_angle_site_symmetry_1
_geom_angle_site_symmetry_3
_geom_angle
_geom_angle_publ_flag
C2 C1 C2 . 3_555 121.72(15) no
C1 C1 C2 5_555 . 119.14(9) no
C1 C1 C2 5_555 3_555 119.14(9) no
C1 C2 C3 . . 120.21(13) no
C1 C2 C6 . . 123.37(13) no
C3 C2 C6 . . 116.01(12) no
C2 C3 C4 . . 121.83(13) no
C2 C3 C3 . 7_555 120.26(13) no
C3 C3 C4 7_555 . 117.78(13) no
C3 C4 C5 . . 121.73(16) no
C4 C5 C5 . 7_555 120.49(15) no
C2 C6 C7 . . 122.68(14) no
C2 C6 C11 . . 119.15(14) no
C7 C6 C11 . . 117.78(16) no
C6 C7 C8 . . 120.99(17) no
C7 C8 C9 . . 120.52(19) no
C8 C9 C10 . . 119.4(2) no
C9 C10 C11 . . 120.4(2) no
C6 C11 C10 . . 120.89(18) no
C3 C4 H4 . . 117.1(9) no
C5 C4 H4 . . 121.1(9) no
C4 C5 H5 . . 118.4(8) no
C5 C5 H5 7_555 . 121.1(8) no
C6 C7 H7 . . 118.0(9) no
C8 C7 H7 . . 121.0(9) no
C7 C8 H8 . . 120.6(12) no
C9 C8 H8 . . 118.8(12) no
C8 C9 H9 . . 118.1(10) no
C10 C9 H9 . . 122.4(10) no
C9 C10 H10 . . 122.6(13) no
C11 C10 H10 . . 116.9(13) no
C6 C11 H11 . . 116.0(10) no
C10 C11 H11 . . 123.1(10) no

loop_
_geom_bond_atom_site_label_1
_geom_bond_atom_site_label_2
_geom_bond_site_symmetry_2
_geom_bond_distance
_geom_bond_publ_flag
C1 C2 . 1.4282(18) no
C1 C2 3_555 1.4282(18) no
C1 C1 5_555 1.453(3) no
C2 C3 . 1.405(2) no
C2 C6 . 1.494(2) no
C3 C4 . 1.435(2) no
C3 C3 7_555 1.428(2) no
C4 C5 . 1.354(2) no
C5 C5 7_555 1.391(3) no
C6 C7 . 1.386(2) no
C6 C11 . 1.388(3) no
C7 C8 . 1.373(3) no
C8 C9 . 1.371(3) no
C9 C10 . 1.370(3) no
C10 C11 . 1.378(3) no
C4 H4 . 0.968(16) no
C5 H5 . 0.963(15) no
C7 H7 . 0.985(16) no
C8 H8 . 0.99(2) no
C9 H9 . 0.99(2) no
C10 H10 . 0.97(2) no
C11 H11 . 1.005(16) no

loop_
_geom_contact_atom_site_label_1
_geom_contact_atom_site_label_2
_geom_contact_distance
_geom_contact_site_symmetry_2
_geom_contact_publ_flag
C2 C11 3.581(3) 3_555 no
C4 C7 3.202(3) . no
C4 C11 3.577(3) . no
C6 C11 3.375(3) 3_555 no
C6 C6 2.831(2) 3_555 no
C6 C7 3.232(3) 3_555 no
C7 C4 3.202(3) . no
C7 C6 3.232(3) 3_555 no
C7 C11 3.238(3) 3_555 no
C11 C7 3.238(3) 3_555 no
C11 C6 3.375(3) 3_555 no
C11 C2 3.581(3) 3_555 no
C11 C4 3.577(3) . no
C4 H11 2.990(17) 6_545 no
C4 H5 3.010(16) 6_555 no
C5 H11 3.020(17) 6_545 no
C6 H4 2.447(15) . no
C7 H4 2.535(15) . no
C8 H8 2.842(19) 13_545 no
C9 H10 3.06(2) 6_545 no
C11 H7 3.089(16) 3_555 no
H4 C6 2.447(15) . no
H4 C7 2.535(15) . no
H5 H11 2.39(2) 1_545 no
H5 C4 3.010(16) 6_545 no
H7 C11 3.089(16) 3_555 no
H8 C8 2.842(19) 13_545 no
H8 H8 2.23(3) 13_545 no
H10 C9 3.06(2) 6_555 no
H11 H5 2.39(2) 1_565 no
H11 C4 2.990(17) 6_555 no
H11 C5 3.020(17) 6_555 no

loop_
_geom_torsion_atom_site_label_1
_geom_torsion_atom_site_label_2
_geom_torsion_atom_site_label_3
_geom_torsion_atom_site_label_4
_geom_torsion_site_symmetry_1
_geom_torsion_site_symmetry_3
_geom_torsion_site_symmetry_4
_geom_torsion
_geom_torsion_publ_flag
C2 C1 C2 C3 3_555 . . -172.81(12) no
C2 C1 C2 C6 3_555 . . 14.96(17) no
C1 C1 C2 C3 5_555 . . 7.19(15) no
C1 C1 C2 C6 5_555 . . -165.04(10) no
C1 C2 C3 C4 . . . 177.05(12) no
C1 C2 C3 C3 . . 7_555 -7.3(2) no
C6 C2 C3 C4 . . . -10.2(2) no
C6 C2 C3 C3 . . 7_555 165.51(13) no
C1 C2 C6 C7 . . . -109.70(17) no
C1 C2 C6 C11 . . . 77.70(19) no
C3 C2 C6 C7 . . . 77.77(19) no
C3 C2 C6 C11 . . . -94.83(18) no
C2 C3 C4 C5 . . . 176.76(15) no
C3 C3 C4 C5 7_555 . . 1.0(2) no
C2 C3 C3 C2 . 7_555 7_555 0.0(2) no
C2 C3 C3 C4 . 7_555 7_555 -175.85(14) no
C4 C3 C3 C2 . 7_555 7_555 175.85(14) no
C4 C3 C3 C4 . 7_555 7_555 0.0(2) no
C3 C4 C5 C5 . . 7_555 -1.0(2) no
C4 C5 C5 C4 . 7_555 7_555 0.0(3) no
C2 C6 C7 C8 . . . -172.64(16) no
C11 C6 C7 C8 . . . 0.1(3) no
C2 C6 C11 C10 . . . 173.27(17) no
C7 C6 C11 C10 . . . 0.3(3) no
C6 C7 C8 C9 . . . -0.5(3) no
C7 C8 C9 C10 . . . 0.6(3) no
C8 C9 C10 C11 . . . -0.2(3) no
C9 C10 C11 C6 . . . -0.2(3) no
